data_4303108
loop_
_publ_author_name
'Felix Konrad'
'Julio Lloret Fillol'
'Hubert Wadepohl'
'Lutz H. Gade'

_publ_section_title
;
Bis(oxazolinylmethyl)pyrrole Derivatives and Their Coordination as Chiral
"Pincer" Ligands to Rhodium
;
_journal_name_full 'Inorganic Chemistry'
_journal_page_first 8523
_journal_page_last 8535
_journal_paper_doi 10.1021/ic901189k
_journal_volume 48
_journal_year 2009
_chemical_absolute_configuration ad
_chemical_formula_sum 'C19 H26 N3 O3 Rh'
_chemical_formula_weight 447.34
_space_group_IT_number 19
_symmetry_cell_setting orthorhombic
_symmetry_Int_Tables_number 19
_symmetry_space_group_name_Hall 'P 2ac 2ab'
_symmetry_space_group_name_H-M 'P 21 21 21'
_atom_sites_solution_hydrogens geom
_atom_sites_solution_primary heavy
_atom_sites_solution_secondary difmap
_audit_block_code ga_fk1
_audit_creation_method SHELXL-97
_cell_angle_alpha 90.00
_cell_angle_beta 90.00
_cell_angle_gamma 90.00
_cell_formula_units_Z 4
_cell_length_a 7.9913(12)
_cell_length_b 11.5149(18)
_cell_length_c 20.426(3)
_cell_measurement_reflns_used 2693
_cell_measurement_temperature 150(2)
_cell_measurement_theta_max 24.36
_cell_measurement_theta_min 2.67
_cell_volume 1879.6(5)
_computing_cell_refinement 'SAINT (Bruker AXS, 1997-2006)'
_computing_data_collection 'SMART (Bruker AXS, 1997-2003)'
_computing_data_reduction 'SAINT (Bruker AXS, 1997-2006)'
_computing_molecular_graphics 'PLATON (Spek, 1980-2005)'
_computing_publication_material 'SHELXL-97 (Sheldrick, 1997)'
_computing_structure_refinement 'SHELXL-97 (Sheldrick, 1997)'
_computing_structure_solution 'DIRDIF (Beurskens et al., 1999-2008)'
_diffrn_ambient_temperature 150(2)
_diffrn_measured_fraction_theta_full 1.000
_diffrn_measured_fraction_theta_max 1.000
_diffrn_measurement_device_type 'CCD area detector (Bruker AXS Smart 1000)'
_diffrn_measurement_method '\f- and \w-scans'
_diffrn_radiation_monochromator graphite
_diffrn_radiation_probe x-ray
_diffrn_radiation_type MoK\a
_diffrn_radiation_wavelength 0.71073
_diffrn_reflns_av_R_equivalents 0.0597
_diffrn_reflns_av_sigmaI/netI 0.0593
_diffrn_reflns_limit_h_max 9
_diffrn_reflns_limit_h_min -9
_diffrn_reflns_limit_k_max 13
_diffrn_reflns_limit_k_min 0
_diffrn_reflns_limit_l_max 24
_diffrn_reflns_limit_l_min 0
_diffrn_reflns_number 11224
_diffrn_reflns_theta_full 25.03
_diffrn_reflns_theta_max 25.02
_diffrn_reflns_theta_min 1.99
_diffrn_source 'fine-focus sealed tube'
_exptl_absorpt_coefficient_mu 0.932
_exptl_absorpt_correction_T_max 0.7447
_exptl_absorpt_correction_T_min 0.4775
_exptl_absorpt_correction_type multi-scan
_exptl_absorpt_process_details 'SADABS (Bruker AXS, 2004-2007)'
_exptl_crystal_colour yellow
_exptl_crystal_density_diffrn 1.581
_exptl_crystal_density_method 'not measured'
_exptl_crystal_description plate
_exptl_crystal_F_000 920
_exptl_crystal_size_max 0.20
_exptl_crystal_size_mid 0.10
_exptl_crystal_size_min 0.05
_refine_diff_density_max 0.624
_refine_diff_density_min -0.648
_refine_diff_density_rms 0.110
_refine_ls_abs_structure_details 'Flack H D (1983), Acta Cryst. A39, 876-881'
_refine_ls_abs_structure_Flack 0.01(5)
_refine_ls_extinction_method none
_refine_ls_goodness_of_fit_ref 1.050
_refine_ls_hydrogen_treatment constr
_refine_ls_matrix_type full
_refine_ls_number_parameters 239
_refine_ls_number_reflns 3329
_refine_ls_number_restraints 0
_refine_ls_restrained_S_all 1.050
_refine_ls_R_factor_all 0.0547
_refine_ls_R_factor_gt 0.0385
_refine_ls_shift/su_max 0.000
_refine_ls_shift/su_mean 0.000
_refine_ls_structure_factor_coef Fsqd
_refine_ls_weighting_details 'calc w=1/[\s^2^(Fo^2^)+(0.0420P)^2^+1.5846P] where P=(Fo^2^+2Fc^2^)/3'
_refine_ls_weighting_scheme calc
_refine_ls_wR_factor_gt 0.0848
_refine_ls_wR_factor_ref 0.0915
_reflns_number_gt 2721
_reflns_number_total 3329
_reflns_threshold_expression >2sigma(I)
_cod_data_source_file ic901189k_si_001_1.cif
_cod_data_source_block complex_5a
_cod_database_code 4303108
_audit_block_refno 395

loop_
_symmetry_equiv_pos_as_xyz
'x, y, z'
'-x+1/2, -y, z+1/2'
'x+1/2, -y+1/2, -z'
'-x, y+1/2, -z+1/2'

loop_
_atom_site_label
_atom_site_type_symbol
_atom_site_fract_x
_atom_site_fract_y
_atom_site_fract_z
_atom_site_U_iso_or_equiv
_atom_site_adp_type
_atom_site_occupancy
_atom_site_symmetry_multiplicity
_atom_site_calc_flag
_atom_site_refinement_flags
_atom_site_disorder_assembly
_atom_site_disorder_group
C1 C -0.0272(9) -0.0276(6) 0.0109(3) 0.0255(16) Uani 1 1 d . . .
H1 H 0.0819 -0.0688 0.0050 0.031 Uiso 1 1 calc R . .
C2 C -0.0974(10) 0.0024(5) -0.0565(3) 0.0341(17) Uani 1 1 d . . .
H2A H -0.0213 -0.0253 -0.0914 0.041 Uiso 1 1 calc R . .
H2B H -0.2085 -0.0340 -0.0628 0.041 Uiso 1 1 calc R . .
C3 C -0.0428(7) 0.1651(5) -0.0030(3) 0.0201(14) Uani 1 1 d . . .
C4 C -0.0292(8) 0.2918(5) 0.0010(3) 0.0228(15) Uani 1 1 d . . .
H4A H -0.1196 0.3259 -0.0259 0.027 Uiso 1 1 calc R . .
H4B H 0.0785 0.3149 -0.0191 0.027 Uiso 1 1 calc R . .
C5 C -0.0383(8) 0.3453(5) 0.0682(3) 0.0214(15) Uani 1 1 d . . .
C6 C -0.0855(7) 0.4565(6) 0.0830(4) 0.0281(17) Uani 1 1 d . . .
H6 H -0.1276 0.5134 0.0536 0.034 Uiso 1 1 calc R . .
C7 C -0.0586(8) 0.4694(6) 0.1512(4) 0.0288(17) Uani 1 1 d . . .
H7 H -0.0774 0.5375 0.1764 0.035 Uiso 1 1 calc R . .
C8 C 0.0002(7) 0.3640(6) 0.1741(3) 0.0217(13) Uani 1 1 d . . .
C9 C 0.0289(7) 0.3292(5) 0.2421(3) 0.0198(14) Uani 1 1 d . . .
H9A H -0.0717 0.2880 0.2583 0.024 Uiso 1 1 calc R . .
H9B H 0.0432 0.4000 0.2690 0.024 Uiso 1 1 calc R . .
C10 C 0.1777(7) 0.2527(5) 0.2516(3) 0.0206(15) Uani 1 1 d . . .
C11 C 0.3876(9) 0.1763(5) 0.3100(3) 0.0267(14) Uani 1 1 d . . .
H11A H 0.3602 0.1178 0.3438 0.032 Uiso 1 1 calc R . .
H11B H 0.4993 0.2094 0.3196 0.032 Uiso 1 1 calc R . .
C12 C 0.3845(7) 0.1222(5) 0.2422(2) 0.0191(11) Uani 1 1 d . . .
H12 H 0.3722 0.0360 0.2456 0.023 Uiso 1 1 calc R . .
C13 C 0.5364(7) 0.1525(5) 0.2003(3) 0.0239(15) Uani 1 1 d . . .
H13 H 0.5146 0.1233 0.1550 0.029 Uiso 1 1 calc R . .
C14 C 0.5720(8) 0.2812(6) 0.1956(3) 0.0282(16) Uani 1 1 d . . .
H14A H 0.4722 0.3215 0.1795 0.042 Uiso 1 1 calc R . .
H14B H 0.6652 0.2942 0.1654 0.042 Uiso 1 1 calc R . .
H14C H 0.6015 0.3111 0.2390 0.042 Uiso 1 1 calc R . .
C15 C 0.6898(8) 0.0873(6) 0.2271(4) 0.0328(18) Uani 1 1 d . . .
H15A H 0.7865 0.1021 0.1988 0.049 Uiso 1 1 calc R . .
H15B H 0.6663 0.0037 0.2280 0.049 Uiso 1 1 calc R . .
H15C H 0.7143 0.1144 0.2715 0.049 Uiso 1 1 calc R . .
C16 C -0.1382(8) -0.1009(5) 0.0545(3) 0.0222(14) Uani 1 1 d . . .
H16 H -0.0831 -0.1071 0.0983 0.027 Uiso 1 1 calc R . .
C17 C -0.3085(7) -0.0465(6) 0.0642(4) 0.0279(16) Uani 1 1 d . . .
H17A H -0.2955 0.0305 0.0841 0.042 Uiso 1 1 calc R . .
H17B H -0.3759 -0.0958 0.0931 0.042 Uiso 1 1 calc R . .
H17C H -0.3647 -0.0387 0.0218 0.042 Uiso 1 1 calc R . .
C18 C -0.1536(9) -0.2236(6) 0.0261(4) 0.0374(19) Uani 1 1 d . . .
H18A H -0.2120 -0.2202 -0.0161 0.056 Uiso 1 1 calc R . .
H18B H -0.2170 -0.2726 0.0565 0.056 Uiso 1 1 calc R . .
H18C H -0.0417 -0.2565 0.0197 0.056 Uiso 1 1 calc R . .
C99 C 0.2197(6) -0.0175(5) 0.1292(4) 0.0202(13) Uani 1 1 d . . .
N1 N 0.0064(6) 0.0890(4) 0.0386(2) 0.0196(12) Uani 1 1 d . . .
N2 N 0.2301(6) 0.1741(4) 0.2134(2) 0.0175(12) Uani 1 1 d . . .
N3 N 0.0129(5) 0.2864(3) 0.1227(3) 0.0165(10) Uani 1 1 d . . .
O1 O -0.1109(6) 0.1258(4) -0.05813(18) 0.0299(9) Uani 1 1 d . . .
O2 O 0.2609(5) 0.2673(4) 0.3081(2) 0.0248(10) Uani 1 1 d . . .
O99 O 0.2804(5) -0.1082(4) 0.1316(2) 0.0336(10) Uani 1 1 d . . .
Rh1 Rh 0.12275(5) 0.12491(4) 0.12601(2) 0.01441(12) Uani 1 1 d . . .

loop_
_atom_site_aniso_label
_atom_site_aniso_U_11
_atom_site_aniso_U_22
_atom_site_aniso_U_33
_atom_site_aniso_U_23
_atom_site_aniso_U_13
_atom_site_aniso_U_12
C1 0.025(4) 0.023(4) 0.029(4) -0.010(3) 0.002(3) 0.005(3)
C2 0.048(5) 0.030(4) 0.024(4) -0.009(3) 0.004(4) -0.004(3)
C3 0.012(3) 0.029(4) 0.019(3) 0.002(3) 0.008(3) 0.000(3)
C4 0.021(3) 0.025(4) 0.023(4) 0.006(3) -0.005(3) 0.004(3)
C5 0.015(3) 0.008(3) 0.041(4) 0.001(3) -0.002(3) -0.006(2)
C6 0.018(4) 0.022(4) 0.044(5) 0.011(3) -0.003(3) 0.008(3)
C7 0.014(3) 0.018(3) 0.055(5) -0.004(3) 0.003(3) 0.000(3)
C8 0.010(3) 0.028(4) 0.027(3) -0.006(3) 0.002(2) 0.002(3)
C9 0.011(3) 0.020(3) 0.029(4) -0.005(3) 0.001(3) 0.001(2)
C10 0.014(3) 0.026(4) 0.021(4) -0.003(3) 0.001(2) -0.005(2)
C11 0.023(3) 0.029(3) 0.029(3) 0.008(3) -0.004(3) 0.002(3)
C12 0.017(2) 0.019(3) 0.021(3) 0.005(3) -0.003(3) 0.004(4)
C13 0.019(3) 0.021(4) 0.032(4) -0.003(3) 0.000(3) -0.004(3)
C14 0.018(3) 0.036(4) 0.031(4) 0.007(3) 0.001(3) -0.003(3)
C15 0.025(3) 0.028(4) 0.045(5) -0.003(3) -0.004(3) 0.004(3)
C16 0.019(3) 0.020(3) 0.027(3) -0.004(3) -0.001(3) 0.002(3)
C17 0.023(3) 0.023(4) 0.038(4) 0.002(3) -0.002(3) 0.000(3)
C18 0.034(5) 0.023(4) 0.055(5) -0.006(3) 0.000(4) 0.000(3)
C99 0.013(3) 0.029(4) 0.018(3) -0.002(3) -0.003(3) -0.008(3)
N1 0.018(3) 0.021(3) 0.019(3) 0.000(2) 0.002(2) 0.000(2)
N2 0.012(2) 0.021(3) 0.020(3) 0.000(2) 0.002(2) -0.001(2)
N3 0.012(2) 0.012(2) 0.025(3) 0.000(2) 0.003(3) 0.0014(18)
O1 0.034(2) 0.035(2) 0.021(2) -0.002(2) -0.005(2) -0.001(3)
O2 0.020(2) 0.032(3) 0.022(2) -0.003(2) -0.003(2) -0.002(2)
O99 0.032(2) 0.028(3) 0.041(3) 0.000(3) -0.003(2) 0.016(2)
Rh1 0.01242(18) 0.01239(19) 0.0184(2) -0.0004(2) 0.0004(2) -0.0001(2)

loop_
_atom_type_symbol
_atom_type_description
_atom_type_scat_dispersion_real
_atom_type_scat_dispersion_imag
_atom_type_scat_source
C C 0.0033 0.0016 'International Tables Vol C Tables 4.2.6.8 and 6.1.1.4'
H H 0.0000 0.0000 'International Tables Vol C Tables 4.2.6.8 and 6.1.1.4'
N N 0.0061 0.0033 'International Tables Vol C Tables 4.2.6.8 and 6.1.1.4'
O O 0.0106 0.0060 'International Tables Vol C Tables 4.2.6.8 and 6.1.1.4'
Rh Rh -1.1178 0.9187 'International Tables Vol C Tables 4.2.6.8 and 6.1.1.4'

loop_
_geom_angle_atom_site_label_1
_geom_angle_atom_site_label_2
_geom_angle_atom_site_label_3
_geom_angle
_geom_angle_site_symmetry_1
_geom_angle_site_symmetry_3
_geom_angle_publ_flag
N1 C1 C16 112.8(5) . . ?
N1 C1 C2 101.9(5) . . ?
C16 C1 C2 116.2(6) . . ?
N1 C1 H1 108.6 . . ?
C16 C1 H1 108.6 . . ?
C2 C1 H1 108.6 . . ?
O1 C2 C1 105.9(5) . . ?
O1 C2 H2A 110.6 . . ?
C1 C2 H2A 110.6 . . ?
O1 C2 H2B 110.6 . . ?
C1 C2 H2B 110.6 . . ?
H2A C2 H2B 108.7 . . ?
N1 C3 O1 116.9(6) . . ?
N1 C3 C4 128.4(6) . . ?
O1 C3 C4 114.7(5) . . ?
C3 C4 C5 117.1(5) . . ?
C3 C4 H4A 108.0 . . ?
C5 C4 H4A 108.0 . . ?
C3 C4 H4B 108.0 . . ?
C5 C4 H4B 108.0 . . ?
H4A C4 H4B 107.3 . . ?
N3 C5 C6 111.5(6) . . ?
N3 C5 C4 121.7(5) . . ?
C6 C5 C4 126.7(6) . . ?
C5 C6 C7 105.9(6) . . ?
C5 C6 H6 127.1 . . ?
C7 C6 H6 127.1 . . ?
C8 C7 C6 107.0(6) . . ?
C8 C7 H7 126.5 . . ?
C6 C7 H7 126.5 . . ?
N3 C8 C7 109.6(6) . . ?
N3 C8 C9 122.2(6) . . ?
C7 C8 C9 127.9(6) . . ?
C8 C9 C10 114.2(5) . . ?
C8 C9 H9A 108.7 . . ?
C10 C9 H9A 108.7 . . ?
C8 C9 H9B 108.7 . . ?
C10 C9 H9B 108.7 . . ?
H9A C9 H9B 107.6 . . ?
N2 C10 O2 117.1(5) . . ?
N2 C10 C9 127.2(6) . . ?
O2 C10 C9 115.7(5) . . ?
O2 C11 C12 105.0(5) . . ?
O2 C11 H11A 110.7 . . ?
C12 C11 H11A 110.7 . . ?
O2 C11 H11B 110.7 . . ?
C12 C11 H11B 110.7 . . ?
H11A C11 H11B 108.8 . . ?
N2 C12 C11 102.1(5) . . ?
N2 C12 C13 110.2(4) . . ?
C11 C12 C13 113.9(5) . . ?
N2 C12 H12 110.1 . . ?
C11 C12 H12 110.1 . . ?
C13 C12 H12 110.1 . . ?
C14 C13 C12 114.1(5) . . ?
C14 C13 C15 110.5(5) . . ?
C12 C13 C15 108.8(5) . . ?
C14 C13 H13 107.7 . . ?
C12 C13 H13 107.7 . . ?
C15 C13 H13 107.7 . . ?
C13 C14 H14A 109.5 . . ?
C13 C14 H14B 109.5 . . ?
H14A C14 H14B 109.5 . . ?
C13 C14 H14C 109.5 . . ?
H14A C14 H14C 109.5 . . ?
H14B C14 H14C 109.5 . . ?
C13 C15 H15A 109.5 . . ?
C13 C15 H15B 109.5 . . ?
H15A C15 H15B 109.5 . . ?
C13 C15 H15C 109.5 . . ?
H15A C15 H15C 109.5 . . ?
H15B C15 H15C 109.5 . . ?
C17 C16 C1 112.0(5) . . ?
C17 C16 C18 111.1(5) . . ?
C1 C16 C18 109.8(5) . . ?
C17 C16 H16 107.9 . . ?
C1 C16 H16 107.9 . . ?
C18 C16 H16 107.9 . . ?
C16 C17 H17A 109.5 . . ?
C16 C17 H17B 109.5 . . ?
H17A C17 H17B 109.5 . . ?
C16 C17 H17C 109.5 . . ?
H17A C17 H17C 109.5 . . ?
H17B C17 H17C 109.5 . . ?
C16 C18 H18A 109.5 . . ?
C16 C18 H18B 109.5 . . ?
H18A C18 H18B 109.5 . . ?
C16 C18 H18C 109.5 . . ?
H18A C18 H18C 109.5 . . ?
H18B C18 H18C 109.5 . . ?
O99 C99 Rh1 179.5(6) . . ?
C3 N1 C1 108.2(5) . . ?
C3 N1 Rh1 125.2(4) . . ?
C1 N1 Rh1 126.6(4) . . ?
C10 N2 C12 108.4(5) . . ?
C10 N2 Rh1 126.4(4) . . ?
C12 N2 Rh1 125.2(4) . . ?
C5 N3 C8 106.0(4) . . ?
C5 N3 Rh1 127.1(4) . . ?
C8 N3 Rh1 126.2(4) . . ?
C3 O1 C2 106.8(5) . . ?
C10 O2 C11 106.1(5) . . ?
C99 Rh1 N1 92.4(3) . . ?
C99 Rh1 N3 179.8(3) . . ?
N1 Rh1 N3 87.7(2) . . ?
C99 Rh1 N2 92.3(3) . . ?
N1 Rh1 N2 175.3(2) . . ?
N3 Rh1 N2 87.6(2) . . ?

loop_
_geom_bond_atom_site_label_1
_geom_bond_atom_site_label_2
_geom_bond_distance
_geom_bond_site_symmetry_2
_geom_bond_publ_flag
C1 N1 1.481(8) . ?
C1 C16 1.513(9) . ?
C1 C2 1.527(9) . ?
C1 H1 1.0000 . ?
C2 O1 1.425(8) . ?
C2 H2A 0.9900 . ?
C2 H2B 0.9900 . ?
C3 N1 1.283(7) . ?
C3 O1 1.330(7) . ?
C3 C4 1.464(8) . ?
C4 C5 1.506(9) . ?
C4 H4A 0.9900 . ?
C4 H4B 0.9900 . ?
C5 N3 1.365(8) . ?
C5 C6 1.369(9) . ?
C6 C7 1.416(9) . ?
C6 H6 0.9500 . ?
C7 C8 1.383(9) . ?
C7 H7 0.9500 . ?
C8 N3 1.382(8) . ?
C8 C9 1.464(9) . ?
C9 C10 1.493(8) . ?
C9 H9A 0.9900 . ?
C9 H9B 0.9900 . ?
C10 N2 1.268(8) . ?
C10 O2 1.342(7) . ?
C11 O2 1.458(8) . ?
C11 C12 1.519(8) . ?
C11 H11A 0.9900 . ?
C11 H11B 0.9900 . ?
C12 N2 1.491(7) . ?
C12 C13 1.526(8) . ?
C12 H12 1.0000 . ?
C13 C14 1.512(8) . ?
C13 C15 1.539(9) . ?
C13 H13 1.0000 . ?
C14 H14A 0.9800 . ?
C14 H14B 0.9800 . ?
C14 H14C 0.9800 . ?
C15 H15A 0.9800 . ?
C15 H15B 0.9800 . ?
C15 H15C 0.9800 . ?
C16 C17 1.511(8) . ?
C16 C18 1.533(8) . ?
C16 H16 1.0000 . ?
C17 H17A 0.9800 . ?
C17 H17B 0.9800 . ?
C17 H17C 0.9800 . ?
C18 H18A 0.9800 . ?
C18 H18B 0.9800 . ?
C18 H18C 0.9800 . ?
C99 O99 1.153(7) . ?
C99 Rh1 1.814(6) . ?
N1 Rh1 2.056(5) . ?
N2 Rh1 2.059(5) . ?
N3 Rh1 2.058(4) . ?

loop_
_geom_torsion_atom_site_label_1
_geom_torsion_atom_site_label_2
_geom_torsion_atom_site_label_3
_geom_torsion_atom_site_label_4
_geom_torsion
_geom_torsion_site_symmetry_1
_geom_torsion_site_symmetry_2
_geom_torsion_site_symmetry_3
_geom_torsion_site_symmetry_4
_geom_torsion_publ_flag
N1 C1 C2 O1 -5.0(7) . . . . ?
C16 C1 C2 O1 117.9(6) . . . . ?
N1 C3 C4 C5 -32.0(10) . . . . ?
O1 C3 C4 C5 150.0(5) . . . . ?
C3 C4 C5 N3 28.7(9) . . . . ?
C3 C4 C5 C6 -155.9(6) . . . . ?
N3 C5 C6 C7 1.4(7) . . . . ?
C4 C5 C6 C7 -174.5(6) . . . . ?
C5 C6 C7 C8 -1.2(7) . . . . ?
C6 C7 C8 N3 0.7(7) . . . . ?
C6 C7 C8 C9 -172.6(6) . . . . ?
N3 C8 C9 C10 43.6(8) . . . . ?
C7 C8 C9 C10 -143.8(6) . . . . ?
C8 C9 C10 N2 -36.3(9) . . . . ?
C8 C9 C10 O2 146.0(6) . . . . ?
O2 C11 C12 N2 -11.0(6) . . . . ?
O2 C11 C12 C13 107.7(6) . . . . ?
N2 C12 C13 C14 62.0(7) . . . . ?
C11 C12 C13 C14 -52.1(7) . . . . ?
N2 C12 C13 C15 -174.1(5) . . . . ?
C11 C12 C13 C15 71.9(6) . . . . ?
N1 C1 C16 C17 61.5(7) . . . . ?
C2 C1 C16 C17 -55.5(7) . . . . ?
N1 C1 C16 C18 -174.6(5) . . . . ?
C2 C1 C16 C18 68.4(7) . . . . ?
O1 C3 N1 C1 0.8(7) . . . . ?
C4 C3 N1 C1 -177.1(6) . . . . ?
O1 C3 N1 Rh1 177.8(4) . . . . ?
C4 C3 N1 Rh1 -0.1(9) . . . . ?
C16 C1 N1 C3 -122.5(6) . . . . ?
C2 C1 N1 C3 2.7(7) . . . . ?
C16 C1 N1 Rh1 60.6(7) . . . . ?
C2 C1 N1 Rh1 -174.2(4) . . . . ?
O2 C10 N2 C12 -3.5(7) . . . . ?
C9 C10 N2 C12 178.8(6) . . . . ?
O2 C10 N2 Rh1 176.6(4) . . . . ?
C9 C10 N2 Rh1 -1.2(9) . . . . ?
C11 C12 N2 C10 9.1(6) . . . . ?
C13 C12 N2 C10 -112.2(6) . . . . ?
C11 C12 N2 Rh1 -171.0(4) . . . . ?
C13 C12 N2 Rh1 67.7(6) . . . . ?
C6 C5 N3 C8 -0.9(7) . . . . ?
C4 C5 N3 C8 175.1(6) . . . . ?
C6 C5 N3 Rh1 -171.9(4) . . . . ?
C4 C5 N3 Rh1 4.2(8) . . . . ?
C7 C8 N3 C5 0.1(6) . . . . ?
C9 C8 N3 C5 173.9(5) . . . . ?
C7 C8 N3 Rh1 171.2(4) . . . . ?
C9 C8 N3 Rh1 -15.0(7) . . . . ?
N1 C3 O1 C2 -4.3(7) . . . . ?
C4 C3 O1 C2 173.9(5) . . . . ?
C1 C2 O1 C3 5.7(7) . . . . ?
N2 C10 O2 C11 -4.1(7) . . . . ?
C9 C10 O2 C11 173.9(5) . . . . ?
C12 C11 O2 C10 9.6(6) . . . . ?
O99 C99 Rh1 N1 -99(87) . . . . ?
O99 C99 Rh1 N3 63(100) . . . . ?
O99 C99 Rh1 N2 80(87) . . . . ?
C3 N1 Rh1 C99 -156.3(5) . . . . ?
C1 N1 Rh1 C99 20.1(5) . . . . ?
C3 N1 Rh1 N3 23.7(5) . . . . ?
C1 N1 Rh1 N3 -159.8(5) . . . . ?
C3 N1 Rh1 N2 24(3) . . . . ?
C1 N1 Rh1 N2 -159(2) . . . . ?
C5 N3 Rh1 C99 173(100) . . . . ?
C8 N3 Rh1 C99 3(100) . . . . ?
C5 N3 Rh1 N1 -25.5(5) . . . . ?
C8 N3 Rh1 N1 165.3(4) . . . . ?
C5 N3 Rh1 N2 154.6(5) . . . . ?
C8 N3 Rh1 N2 -14.6(4) . . . . ?
C10 N2 Rh1 C99 -157.1(5) . . . . ?
C12 N2 Rh1 C99 23.0(5) . . . . ?
C10 N2 Rh1 N1 22(3) . . . . ?
C12 N2 Rh1 N1 -158(2) . . . . ?
C10 N2 Rh1 N3 22.8(5) . . . . ?
C12 N2 Rh1 N3 -157.1(4) . . . . ?
